data_4084600
loop_
_publ_author_name
'McCready, Matthew S.'
'Puddephatt, Richard J.'

_publ_section_title
;
 The Platinum Center is a Stronger Nucleophile than the Free Nitrogen
 Donors in a Dimethylplatinum Complex with a Dipyridylpyridazine Ligand
;
_journal_issue 11
_journal_name_full Organometallics
_journal_page_first 2261
_journal_paper_doi 10.1021/om501023r
_journal_volume 34
_journal_year 2015
_chemical_formula_moiety 'C21 H23 I3 N4 Pt, C H Cl3'
_chemical_formula_sum 'C22 H24 Cl3 I3 N4 Pt'
_chemical_formula_weight 1026.59
_chemical_name_systematic
; 
 ? 
;
_space_group_IT_number 14
_symmetry_cell_setting monoclinic
_symmetry_space_group_name_Hall '-P 2ybc'
_symmetry_space_group_name_H-M 'P 1 21/c 1'
_atom_sites_solution_hydrogens geom
_atom_sites_solution_primary direct
_atom_sites_solution_secondary difmap
_audit_creation_method SHELXL-97
_cell_angle_alpha 90.00
_cell_angle_beta 97.130(2)
_cell_angle_gamma 90.00
_cell_formula_units_Z 4
_cell_length_a 15.6434(8)
_cell_length_b 8.8024(4)
_cell_length_c 21.5436(10)
_cell_measurement_reflns_used 7919
_cell_measurement_temperature 150(2)
_cell_measurement_theta_max 25.47
_cell_measurement_theta_min 2.44
_cell_volume 2943.6(2)
_computing_cell_refinement 'Bruker SAINT'
_computing_data_collection 'Bruker APEX2'
_computing_data_reduction 'Bruker SAINT'
_computing_molecular_graphics 'Bruker SHELXTL'
_computing_publication_material 'Bruker SHELXTL'
_computing_structure_refinement 'SHELXL-97 (Sheldrick, 2008)'
_computing_structure_solution 'SHELXS-97 (Sheldrick, 2008)'
_diffrn_ambient_temperature 150(2)
_diffrn_measured_fraction_theta_full 1.000
_diffrn_measured_fraction_theta_max 1.000
_diffrn_measurement_device_type 'Bruker APEX-II CCD'
_diffrn_measurement_method '\f and \w scans'
_diffrn_radiation_monochromator graphite
_diffrn_radiation_source 'fine-focus sealed tube'
_diffrn_radiation_type MoK\a
_diffrn_radiation_wavelength 0.71073
_diffrn_reflns_av_R_equivalents 0.1049
_diffrn_reflns_av_sigmaI/netI 0.0492
_diffrn_reflns_limit_h_max 20
_diffrn_reflns_limit_h_min -20
_diffrn_reflns_limit_k_max 11
_diffrn_reflns_limit_k_min -11
_diffrn_reflns_limit_l_max 28
_diffrn_reflns_limit_l_min -28
_diffrn_reflns_number 88441
_diffrn_reflns_theta_full 27.88
_diffrn_reflns_theta_max 27.88
_diffrn_reflns_theta_min 1.91
_exptl_absorpt_coefficient_mu 8.204
_exptl_absorpt_correction_T_max 0.9080
_exptl_absorpt_correction_T_min 0.6302
_exptl_absorpt_correction_type multi-scan
_exptl_absorpt_process_details 'SADABS (Bruker, 2006)'
_exptl_crystal_colour red
_exptl_crystal_density_diffrn 2.316
_exptl_crystal_density_method 'not measured'
_exptl_crystal_description plate
_exptl_crystal_F_000 1888
_exptl_crystal_size_max 0.06
_exptl_crystal_size_mid 0.04
_exptl_crystal_size_min 0.01
_refine_diff_density_max 1.306
_refine_diff_density_min -1.774
_refine_diff_density_rms 0.229
_refine_ls_extinction_method none
_refine_ls_goodness_of_fit_ref 1.019
_refine_ls_hydrogen_treatment constr
_refine_ls_matrix_type full
_refine_ls_number_parameters 299
_refine_ls_number_reflns 7036
_refine_ls_number_restraints 0
_refine_ls_restrained_S_all 1.019
_refine_ls_R_factor_all 0.0613
_refine_ls_R_factor_gt 0.0364
_refine_ls_shift/su_max 0.001
_refine_ls_shift/su_mean 0.000
_refine_ls_structure_factor_coef Fsqd
_refine_ls_weighting_details 'calc w=1/[\s^2^(Fo^2^)+(0.0298P)^2^+25.6312P] where P=(Fo^2^+2Fc^2^)/3'
_refine_ls_weighting_scheme calc
_refine_ls_wR_factor_gt 0.0780
_refine_ls_wR_factor_ref 0.0883
_reflns_number_gt 5350
_reflns_number_total 7036
_reflns_threshold_expression >2sigma(I)
_cod_data_source_file om501023r_si_002.cif
_cod_data_source_block 8
_cod_depositor_comments
;
The following automatic conversions were performed:

'_symmetry_cell_setting' value 'Monoclinic' changed to 'monoclinic'
according to
/home/saulius/struct/COD-crude-data--automatic-downloads/rss-feeds/ACS/lib/dictionaries/cif_core.dic
dictionary named 'cif_core.dic' version 2.4.2 from 2011-04-26.

Automatic conversion script
Id: cif_fix_values 2827 2014-09-09 07:05:25Z andrius 

 Adding full bibliography for 4084597--4084602.cif.
;
_cod_original_sg_symbol_H-M P2(1)/c
_cod_database_code 4084600

loop_
_symmetry_equiv_pos_as_xyz
'x, y, z'
'-x, y+1/2, -z+1/2'
'-x, -y, -z'
'x, -y-1/2, z-1/2'

loop_
_atom_site_label
_atom_site_type_symbol
_atom_site_fract_x
_atom_site_fract_y
_atom_site_fract_z
_atom_site_U_iso_or_equiv
_atom_site_adp_type
_atom_site_occupancy
_atom_site_symmetry_multiplicity
_atom_site_calc_flag
_atom_site_refinement_flags
Pt1 Pt 0.315725(17) 0.44406(3) 0.360390(12) 0.01425(7) Uani 1 1 d .
I1 I 0.33253(3) 0.74433(5) 0.35867(2) 0.02414(12) Uani 1 1 d .
I2 I 0.29356(3) 0.14572(5) 0.35502(2) 0.02362(12) Uani 1 1 d .
I3 I 0.36083(3) 0.43371(6) 0.48038(2) 0.02812(12) Uani 1 1 d .
Cl1 Cl 0.1658(2) 0.9702(5) 0.0751(2) 0.1082(16) Uani 1 1 d .
Cl2 Cl 0.0210(2) 0.8988(5) 0.1414(3) 0.1181(17) Uani 1 1 d .
Cl3 Cl 0.1932(2) 0.8275(5) 0.19748(19) 0.0869(11) Uani 1 1 d .
N1 N 0.2901(4) 0.4466(6) 0.2640(3) 0.0153(11) Uani 1 1 d .
N2 N 0.2088(4) 0.4349(7) 0.2397(3) 0.0182(12) Uani 1 1 d .
C17 C 0.2532(4) 0.4064(7) 0.1377(3) 0.0168(14) Uani 1 1 d .
N4 N 0.4423(4) 0.4291(6) 0.3303(3) 0.0169(12) Uani 1 1 d .
C1 C 0.1896(5) 0.4697(8) 0.3809(4) 0.0250(16) Uani 1 1 d .
H1A H 0.1508 0.4838 0.3420 0.038 Uiso 1 1 calc R
H1B H 0.1863 0.5587 0.4079 0.038 Uiso 1 1 calc R
H1C H 0.1725 0.3788 0.4025 0.038 Uiso 1 1 calc R
C2 C 0.1900(4) 0.4192(8) 0.1781(3) 0.0177(14) Uani 1 1 d .
C3 C 0.3404(4) 0.4124(7) 0.1646(3) 0.0151(13) Uani 1 1 d .
C4 C 0.3564(4) 0.4388(7) 0.2299(3) 0.0162(13) Uani 1 1 d .
C5 C 0.4429(4) 0.4535(7) 0.2675(3) 0.0145(13) Uani 1 1 d .
C6 C 0.5173(4) 0.4323(8) 0.3686(3) 0.0200(15) Uani 1 1 d .
H6 H 0.5161 0.4141 0.4119 0.024 Uiso 1 1 calc R
C7 C 0.5945(5) 0.4604(8) 0.3479(3) 0.0220(15) Uani 1 1 d .
H7 H 0.6463 0.4567 0.3760 0.026 Uiso 1 1 calc R
C8 C 0.5966(5) 0.4942(9) 0.2859(3) 0.0241(16) Uani 1 1 d .
H8 H 0.6494 0.5188 0.2708 0.029 Uiso 1 1 calc R
C9 C 0.5192(4) 0.4915(9) 0.2455(3) 0.0206(15) Uani 1 1 d .
H9 H 0.5192 0.5161 0.2026 0.025 Uiso 1 1 calc R
C10 C 0.4120(4) 0.3789(8) 0.1261(3) 0.0175(14) Uani 1 1 d .
H10A H 0.3916 0.3014 0.0944 0.021 Uiso 1 1 calc R
H10B H 0.4607 0.3341 0.1539 0.021 Uiso 1 1 calc R
C11 C 0.4458(5) 0.5172(9) 0.0922(3) 0.0231(16) Uani 1 1 d .
H11A H 0.4518 0.6039 0.1217 0.028 Uiso 1 1 calc R
H11B H 0.5041 0.4925 0.0817 0.028 Uiso 1 1 calc R
C12 C 0.3897(5) 0.5684(10) 0.0318(4) 0.0317(18) Uani 1 1 d .
H12A H 0.4219 0.6461 0.0109 0.038 Uiso 1 1 calc R
H12B H 0.3807 0.4801 0.0032 0.038 Uiso 1 1 calc R
C13 C 0.3015(5) 0.6340(10) 0.0412(4) 0.0305(18) Uani 1 1 d .
H13A H 0.3043 0.6707 0.0849 0.037 Uiso 1 1 calc R
H13B H 0.2902 0.7233 0.0135 0.037 Uiso 1 1 calc R
C14 C 0.2252(5) 0.5251(10) 0.0287(4) 0.0293(18) Uani 1 1 d .
H14A H 0.2194 0.4956 -0.0160 0.035 Uiso 1 1 calc R
H14B H 0.1722 0.5810 0.0355 0.035 Uiso 1 1 calc R
C15 C 0.2294(5) 0.3782(9) 0.0685(3) 0.0265(17) Uani 1 1 d .
H15A H 0.1726 0.3271 0.0619 0.032 Uiso 1 1 calc R
H15B H 0.2723 0.3085 0.0538 0.032 Uiso 1 1 calc R
C16 C 0.0949(5) 0.4073(8) 0.1589(4) 0.0227(16) Uani 1 1 d .
N3 N 0.0617(5) 0.4884(9) 0.1093(3) 0.0379(18) Uani 1 1 d .
C18 C -0.0246(5) 0.4796(12) 0.0930(5) 0.044(2) Uani 1 1 d .
H18 H -0.0497 0.5370 0.0581 0.052 Uiso 1 1 calc R
C19 C -0.0776(5) 0.3916(11) 0.1246(4) 0.040(2) Uani 1 1 d .
H19 H -0.1378 0.3882 0.1112 0.048 Uiso 1 1 calc R
C20 C -0.0427(5) 0.3082(11) 0.1759(4) 0.036(2) Uani 1 1 d .
H20 H -0.0781 0.2471 0.1985 0.043 Uiso 1 1 calc R
C21 C 0.0460(5) 0.3162(11) 0.1934(4) 0.037(2) Uani 1 1 d .
H21 H 0.0725 0.2603 0.2283 0.044 Uiso 1 1 calc R
C22 C 0.1247(7) 0.8476(15) 0.1276(6) 0.068(3) Uani 1 1 d .
H22 H 0.1201 0.7451 0.1074 0.082 Uiso 1 1 calc R

loop_
_atom_site_aniso_label
_atom_site_aniso_U_11
_atom_site_aniso_U_22
_atom_site_aniso_U_33
_atom_site_aniso_U_23
_atom_site_aniso_U_13
_atom_site_aniso_U_12
Pt1 0.01769(13) 0.01252(12) 0.01317(13) 0.00040(10) 0.00443(9) -0.00020(10)
I1 0.0323(3) 0.0128(2) 0.0284(3) -0.00047(19) 0.0077(2) -0.00087(19)
I2 0.0341(3) 0.0132(2) 0.0248(3) 0.00016(18) 0.0087(2) -0.00178(19)
I3 0.0374(3) 0.0311(3) 0.0162(2) 0.0002(2) 0.0047(2) -0.0041(2)
Cl1 0.067(2) 0.093(3) 0.168(4) 0.058(3) 0.026(3) 0.004(2)
Cl2 0.057(2) 0.110(3) 0.195(5) -0.018(3) 0.046(3) 0.009(2)
Cl3 0.067(2) 0.100(3) 0.096(3) -0.012(2) 0.0183(19) -0.022(2)
N1 0.020(3) 0.012(3) 0.014(3) 0.002(2) 0.004(2) 0.000(2)
N2 0.013(3) 0.025(3) 0.015(3) 0.001(2) -0.002(2) -0.003(2)
C17 0.020(3) 0.011(3) 0.018(3) 0.000(3) -0.005(3) -0.003(2)
N4 0.020(3) 0.014(3) 0.018(3) 0.000(2) 0.002(2) 0.005(2)
C1 0.020(4) 0.021(4) 0.032(4) -0.004(3) -0.005(3) 0.000(3)
C2 0.014(3) 0.018(3) 0.021(4) 0.003(3) 0.000(3) -0.003(3)
C3 0.022(3) 0.010(3) 0.013(3) 0.002(2) 0.005(3) 0.002(2)
C4 0.022(3) 0.011(3) 0.015(3) 0.000(3) 0.001(3) 0.000(3)
C5 0.021(3) 0.010(3) 0.014(3) 0.000(3) 0.007(3) -0.001(3)
C6 0.021(4) 0.024(4) 0.014(3) 0.003(3) 0.002(3) 0.003(3)
C7 0.021(4) 0.024(4) 0.020(4) 0.000(3) -0.002(3) 0.001(3)
C8 0.016(3) 0.039(4) 0.017(4) 0.000(3) 0.003(3) -0.003(3)
C9 0.016(3) 0.035(4) 0.011(3) 0.001(3) 0.002(3) 0.002(3)
C10 0.019(3) 0.019(3) 0.014(3) -0.001(3) 0.001(3) 0.001(3)
C11 0.024(4) 0.030(4) 0.016(4) 0.004(3) 0.005(3) -0.005(3)
C12 0.034(4) 0.038(5) 0.024(4) 0.004(4) 0.005(3) 0.003(4)
C13 0.033(4) 0.036(5) 0.023(4) 0.010(4) 0.006(3) 0.008(4)
C14 0.027(4) 0.044(5) 0.015(4) 0.001(3) -0.004(3) 0.005(4)
C15 0.020(4) 0.034(4) 0.024(4) -0.011(3) -0.002(3) 0.000(3)
C16 0.021(4) 0.024(4) 0.023(4) -0.005(3) 0.000(3) 0.000(3)
N3 0.028(4) 0.045(5) 0.039(4) 0.010(4) -0.003(3) -0.001(3)
C18 0.021(4) 0.057(6) 0.049(6) 0.015(5) -0.011(4) 0.000(4)
C19 0.016(4) 0.062(6) 0.040(5) -0.004(5) -0.003(4) -0.001(4)
C20 0.020(4) 0.050(6) 0.038(5) 0.002(4) 0.003(4) -0.016(4)
C21 0.028(4) 0.052(6) 0.028(5) 0.013(4) -0.004(4) -0.011(4)
C22 0.038(6) 0.069(8) 0.101(10) 0.010(8) 0.018(6) 0.002(6)

loop_
_atom_type_symbol
_atom_type_description
_atom_type_scat_dispersion_real
_atom_type_scat_dispersion_imag
_atom_type_scat_source
C C 0.0033 0.0016 'International Tables Vol C Tables 4.2.6.8 and 6.1.1.4'
H H 0.0000 0.0000 'International Tables Vol C Tables 4.2.6.8 and 6.1.1.4'
N N 0.0061 0.0033 'International Tables Vol C Tables 4.2.6.8 and 6.1.1.4'
Cl Cl 0.1484 0.1585 'International Tables Vol C Tables 4.2.6.8 and 6.1.1.4'
I I -0.4742 1.8119 'International Tables Vol C Tables 4.2.6.8 and 6.1.1.4'
Pt Pt -1.7033 8.3905 'International Tables Vol C Tables 4.2.6.8 and 6.1.1.4'

loop_
_geom_angle_atom_site_label_1
_geom_angle_atom_site_label_2
_geom_angle_atom_site_label_3
_geom_angle
N1 Pt1 C1 98.1(3)
N1 Pt1 N4 76.7(2)
C1 Pt1 N4 174.2(3)
N1 Pt1 I3 175.23(16)
C1 Pt1 I3 86.6(2)
N4 Pt1 I3 98.67(15)
N1 Pt1 I2 87.64(15)
C1 Pt1 I2 89.7(2)
N4 Pt1 I2 92.65(15)
I3 Pt1 I2 91.527(18)
N1 Pt1 I1 88.99(15)
C1 Pt1 I1 89.6(2)
N4 Pt1 I1 87.74(15)
I3 Pt1 I1 91.930(18)
I2 Pt1 I1 176.422(19)
N2 N1 C4 123.3(6)
N2 N1 Pt1 117.1(4)
C4 N1 Pt1 118.9(4)
N1 N2 C2 119.2(6)
C2 C17 C3 117.5(6)
C2 C17 C15 121.3(6)
C3 C17 C15 121.1(6)
C6 N4 C5 119.3(6)
C6 N4 Pt1 125.0(5)
C5 N4 Pt1 113.9(4)
Pt1 C1 H1A 109.5
Pt1 C1 H1B 109.5
H1A C1 H1B 109.5
Pt1 C1 H1C 109.5
H1A C1 H1C 109.5
H1B C1 H1C 109.5
N2 C2 C17 122.8(6)
N2 C2 C16 111.9(6)
C17 C2 C16 125.2(6)
C17 C3 C4 117.1(6)
C17 C3 C10 120.9(6)
C4 C3 C10 121.8(6)
N1 C4 C3 119.9(6)
N1 C4 C5 114.0(6)
C3 C4 C5 126.0(6)
N4 C5 C9 119.3(6)
N4 C5 C4 113.8(6)
C9 C5 C4 126.9(6)
N4 C6 C7 122.9(7)
N4 C6 H6 118.6
C7 C6 H6 118.6
C6 C7 C8 119.2(7)
C6 C7 H7 120.4
C8 C7 H7 120.4
C7 C8 C9 118.5(7)
C7 C8 H8 120.7
C9 C8 H8 120.7
C5 C9 C8 120.6(7)
C5 C9 H9 119.7
C8 C9 H9 119.7
C3 C10 C11 115.4(6)
C3 C10 H10A 108.4
C11 C10 H10A 108.4
C3 C10 H10B 108.4
C11 C10 H10B 108.4
H10A C10 H10B 107.5
C12 C11 C10 115.9(6)
C12 C11 H11A 108.3
C10 C11 H11A 108.3
C12 C11 H11B 108.3
C10 C11 H11B 108.3
H11A C11 H11B 107.4
C13 C12 C11 115.1(7)
C13 C12 H12A 108.5
C11 C12 H12A 108.5
C13 C12 H12B 108.5
C11 C12 H12B 108.5
H12A C12 H12B 107.5
C14 C13 C12 115.9(7)
C14 C13 H13A 108.3
C12 C13 H13A 108.3
C14 C13 H13B 108.3
C12 C13 H13B 108.3
H13A C13 H13B 107.4
C13 C14 C15 116.6(6)
C13 C14 H14A 108.2
C15 C14 H14A 108.2
C13 C14 H14B 108.2
C15 C14 H14B 108.2
H14A C14 H14B 107.3
C17 C15 C14 113.4(6)
C17 C15 H15A 108.9
C14 C15 H15A 108.9
C17 C15 H15B 108.9
C14 C15 H15B 108.9
H15A C15 H15B 107.7
N3 C16 C21 123.6(7)
N3 C16 C2 117.2(7)
C21 C16 C2 119.2(7)
C16 N3 C18 116.9(8)
N3 C18 C19 123.2(8)
N3 C18 H18 118.4
C19 C18 H18 118.4
C18 C19 C20 119.5(8)
C18 C19 H19 120.3
C20 C19 H19 120.3
C19 C20 C21 118.1(8)
C19 C20 H20 120.9
C21 C20 H20 120.9
C16 C21 C20 118.8(8)
C16 C21 H21 120.6
C20 C21 H21 120.6
Cl1 C22 Cl3 112.7(7)
Cl1 C22 Cl2 112.1(7)
Cl3 C22 Cl2 111.3(8)
Cl1 C22 H22 106.8
Cl3 C22 H22 106.8
Cl2 C22 H22 106.8

loop_
_geom_bond_atom_site_label_1
_geom_bond_atom_site_label_2
_geom_bond_distance
Pt1 N1 2.065(5)
Pt1 C1 2.087(7)
Pt1 N4 2.164(6)
Pt1 I3 2.5953(6)
Pt1 I2 2.6495(6)
Pt1 I1 2.6569(6)
Cl1 C22 1.744(13)
Cl2 C22 1.745(11)
Cl3 C22 1.745(13)
N1 N2 1.318(8)
N1 C4 1.345(9)
N2 C2 1.330(9)
C17 C2 1.401(10)
C17 C3 1.415(9)
C17 C15 1.511(10)
N4 C6 1.347(9)
N4 C5 1.371(8)
C1 H1A 0.9800
C1 H1B 0.9800
C1 H1C 0.9800
C2 C16 1.497(9)
C3 C4 1.417(9)
C3 C10 1.503(9)
C4 C5 1.495(9)
C5 C9 1.377(9)
C6 C7 1.362(10)
C6 H6 0.9500
C7 C8 1.371(10)
C7 H7 0.9500
C8 C9 1.402(9)
C8 H8 0.9500
C9 H9 0.9500
C10 C11 1.547(10)
C10 H10A 0.9900
C10 H10B 0.9900
C11 C12 1.544(10)
C11 H11A 0.9900
C11 H11B 0.9900
C12 C13 1.534(11)
C12 H12A 0.9900
C12 H12B 0.9900
C13 C14 1.528(11)
C13 H13A 0.9900
C13 H13B 0.9900
C14 C15 1.549(11)
C14 H14A 0.9900
C14 H14B 0.9900
C15 H15A 0.9900
C15 H15B 0.9900
C16 N3 1.336(10)
C16 C21 1.385(11)
N3 C18 1.355(10)
C18 C19 1.375(13)
C18 H18 0.9500
C19 C20 1.382(12)
C19 H19 0.9500
C20 C21 1.394(11)
C20 H20 0.9500
C21 H21 0.9500
C22 H22 1.0000

loop_
_geom_torsion_atom_site_label_1
_geom_torsion_atom_site_label_2
_geom_torsion_atom_site_label_3
_geom_torsion_atom_site_label_4
_geom_torsion
C1 Pt1 N1 N2 -11.7(5)
N4 Pt1 N1 N2 170.9(5)
I2 Pt1 N1 N2 77.6(5)
I1 Pt1 N1 N2 -101.2(5)
C1 Pt1 N1 C4 177.3(5)
N4 Pt1 N1 C4 0.0(5)
I2 Pt1 N1 C4 -93.3(5)
I1 Pt1 N1 C4 87.9(5)
C4 N1 N2 C2 -2.1(10)
Pt1 N1 N2 C2 -172.6(5)
N1 Pt1 N4 C6 174.6(6)
I3 Pt1 N4 C6 -6.5(6)
I2 Pt1 N4 C6 -98.4(5)
I1 Pt1 N4 C6 85.1(5)
N1 Pt1 N4 C5 10.0(4)
I3 Pt1 N4 C5 -171.1(4)
I2 Pt1 N4 C5 96.9(4)
I1 Pt1 N4 C5 -79.5(4)
N1 N2 C2 C17 3.4(10)
N1 N2 C2 C16 179.8(6)
C3 C17 C2 N2 -0.7(10)
C15 C17 C2 N2 175.9(7)
C3 C17 C2 C16 -176.6(6)
C15 C17 C2 C16 -0.1(11)
C2 C17 C3 C4 -3.2(9)
C15 C17 C3 C4 -179.7(6)
C2 C17 C3 C10 171.7(6)
C15 C17 C3 C10 -4.8(10)
N2 N1 C4 C3 -1.9(10)
Pt1 N1 C4 C3 168.5(5)
N2 N1 C4 C5 -179.5(6)
Pt1 N1 C4 C5 -9.1(7)
C17 C3 C4 N1 4.4(9)
C10 C3 C4 N1 -170.4(6)
C17 C3 C4 C5 -178.3(6)
C10 C3 C4 C5 6.8(10)
C6 N4 C5 C9 -4.7(10)
Pt1 N4 C5 C9 160.9(5)
C6 N4 C5 C4 176.9(6)
Pt1 N4 C5 C4 -17.5(7)
N1 C4 C5 N4 17.6(8)
C3 C4 C5 N4 -159.8(6)
N1 C4 C5 C9 -160.7(7)
C3 C4 C5 C9 21.9(11)
C5 N4 C6 C7 0.7(10)
Pt1 N4 C6 C7 -163.2(5)
N4 C6 C7 C8 3.2(11)
C6 C7 C8 C9 -2.9(11)
N4 C5 C9 C8 4.8(11)
C4 C5 C9 C8 -177.0(7)
C7 C8 C9 C5 -1.0(12)
C17 C3 C10 C11 88.9(8)
C4 C3 C10 C11 -96.5(7)
C3 C10 C11 C12 -78.3(8)
C10 C11 C12 C13 67.0(9)
C11 C12 C13 C14 -99.2(8)
C12 C13 C14 C15 59.1(9)
C2 C17 C15 C14 96.3(8)
C3 C17 C15 C14 -87.3(8)
C13 C14 C15 C17 48.3(9)
N2 C2 C16 N3 135.5(7)
C17 C2 C16 N3 -48.2(10)
N2 C2 C16 C21 -43.5(10)
C17 C2 C16 C21 132.8(8)
C21 C16 N3 C18 0.4(13)
C2 C16 N3 C18 -178.6(8)
C16 N3 C18 C19 -0.6(15)
N3 C18 C19 C20 0.6(16)
C18 C19 C20 C21 -0.4(15)
N3 C16 C21 C20 -0.2(14)
C2 C16 C21 C20 178.8(8)
C19 C20 C21 C16 0.2(14)
